data_7103671
loop_
_publ_author_name
'Fri\<s\<ci\<c, Tomislav'
'MacGillivray, Leonard R.'

_publ_section_title
;
 'Template-switching': a supramolecular strategy for the quantitative,
 gram-scale construction of a molecular target in the solid state
;
_journal_coden_ASTM CHCOFS
_journal_issue 11
_journal_name_full
;
 Chemical Communications (Cambridge, United Kingdom)
;
_journal_page_first 1306
_journal_page_last 1307
_journal_paper_doi 10.1039/b301726p
_journal_year 2003
_chemical_formula_sum 'C33 H28 N2 O2'
_chemical_formula_weight 484.57
_space_group_IT_number 2
_symmetry_cell_setting triclinic
_symmetry_space_group_name_Hall '-P 1'
_symmetry_space_group_name_H-M 'P -1'
_atom_sites_solution_hydrogens geom
_atom_sites_solution_primary direct
_atom_sites_solution_secondary difmap
_audit_creation_date 2003-02-06T09:06:21-00:00
_audit_creation_method 'WinGX routine CIF_UPDATE'
_cell_angle_alpha 77.47(3)
_cell_angle_beta 87.47(3)
_cell_angle_gamma 84.38(3)
_cell_formula_units_Z 2
_cell_length_a 7.5773(15)
_cell_length_b 10.951(2)
_cell_length_c 15.687(3)
_cell_measurement_reflns_used 0
_cell_measurement_temperature 173(2)
_cell_measurement_theta_max 0.0
_cell_measurement_theta_min 0.0
_cell_volume 1264.3(4)
_computing_structure_refinement 'SHELXL-97 (Sheldrick, 1997)'
_diffrn_ambient_temperature 173(2)
_diffrn_measured_fraction_theta_full 0.998
_diffrn_measured_fraction_theta_max 0.998
_diffrn_measurement_device_type Nonius
_diffrn_measurement_method scanning
_diffrn_radiation_monochromator graphite
_diffrn_radiation_type MoK\a
_diffrn_radiation_wavelength 0.7107
_diffrn_reflns_av_R_equivalents 0.0143
_diffrn_reflns_av_unetI/netI 0.0284
_diffrn_reflns_limit_h_max 8
_diffrn_reflns_limit_h_min -8
_diffrn_reflns_limit_k_max 11
_diffrn_reflns_limit_k_min -11
_diffrn_reflns_limit_l_max 16
_diffrn_reflns_limit_l_min -16
_diffrn_reflns_number 6456
_diffrn_reflns_theta_full 22.5
_diffrn_reflns_theta_max 22.5
_diffrn_reflns_theta_min 1.91
_exptl_absorpt_coefficient_mu 0.079
_exptl_absorpt_correction_type none
_exptl_crystal_colour yellow
_exptl_crystal_density_diffrn 1.273
_exptl_crystal_density_method 'not measured'
_exptl_crystal_description prism
_exptl_crystal_F_000 512
_exptl_crystal_size_max 0.28
_exptl_crystal_size_mid 0.26
_exptl_crystal_size_min 0.19
_refine_diff_density_max 0.178
_refine_diff_density_min -0.198
_refine_diff_density_rms 0.055
_refine_ls_extinction_method none
_refine_ls_goodness_of_fit_ref 1.144
_refine_ls_hydrogen_treatment mixed
_refine_ls_matrix_type full
_refine_ls_number_parameters 336
_refine_ls_number_reflns 3298
_refine_ls_number_restraints 0
_refine_ls_restrained_S_all 1.144
_refine_ls_R_factor_all 0.0494
_refine_ls_R_factor_gt 0.0377
_refine_ls_shift/su_max 0
_refine_ls_shift/su_mean 0
_refine_ls_structure_factor_coef Fsqd
_refine_ls_weighting_details 'calc w=1/[\s^2^(Fo^2^)+(0.0776P)^2^+0.1987P] where P=(Fo^2^+2Fc^2^)/3'
_refine_ls_weighting_scheme calc
_refine_ls_wR_factor_gt 0.1038
_refine_ls_wR_factor_ref 0.132
_reflns_number_gt 2764
_reflns_number_total 3298
_reflns_threshold_expression >2sigma(I)
_cod_data_source_file b301726p.txt
_cod_data_source_block 2(1)2(2)
_cod_original_sg_symbol_H-M P-1
_cod_database_code 7103671

loop_
_symmetry_equiv_pos_as_xyz
'x, y, z'
'-x, -y, -z'

loop_
_atom_site_label
_atom_site_type_symbol
_atom_site_fract_x
_atom_site_fract_y
_atom_site_fract_z
_atom_site_U_iso_or_equiv
_atom_site_adp_type
_atom_site_occupancy
_atom_site_symmetry_multiplicity
_atom_site_calc_flag
_atom_site_refinement_flags
_atom_site_disorder_assembly
_atom_site_disorder_group
O1 O -0.10856(17) 0.35710(13) 0.68556(9) 0.0478(4) Uani 1 1 d . . .
H1O H -0.1564 0.3595 0.6379 0.057 Uiso 1 1 calc R . .
O2 O 0.32554(18) 0.08511(13) 0.56726(8) 0.0464(4) Uani 1 1 d . . .
H2O H 0.2647 0.1126 0.5225 0.056 Uiso 1 1 calc R . .
N1 N -0.2641(2) 0.36982(17) 0.52731(11) 0.0457(5) Uani 1 1 d . . .
N2 N 0.1272(2) 0.17167(17) 0.41782(10) 0.0447(5) Uani 1 1 d . . .
C1 C -0.3267(3) 0.2741(2) 0.50188(14) 0.0494(6) Uani 1 1 d . . .
H1 H -0.3212 0.1951 0.5418 0.059 Uiso 1 1 calc R . .
C2 C -0.3987(3) 0.28233(19) 0.42180(13) 0.0447(5) Uani 1 1 d . . .
H2 H -0.4392 0.2102 0.4073 0.054 Uiso 1 1 calc R . .
C3 C -0.4119(2) 0.39663(18) 0.36203(12) 0.0352(5) Uani 1 1 d . . .
C4 C -0.3457(2) 0.49688(19) 0.38816(12) 0.0400(5) Uani 1 1 d . . .
H4 H -0.3502 0.5772 0.3499 0.048 Uiso 1 1 calc R . .
C5 C -0.2742(3) 0.4793(2) 0.46917(13) 0.0444(5) Uani 1 1 d . . .
H5 H -0.2291 0.5491 0.485 0.053 Uiso 1 1 calc R . .
C6 C -0.4930(2) 0.40905(19) 0.27698(12) 0.0379(5) Uani 1 1 d . . .
H6 H -0.5041 0.3343 0.257 0.045 Uiso 1 1 calc R . .
C7 C -0.5520(2) 0.51759(19) 0.22583(12) 0.0365(5) Uani 1 1 d . . .
H7 H -0.5372 0.591 0.2468 0.044 Uiso 1 1 calc R . .
C8 C -0.6368(2) 0.53805(18) 0.14127(12) 0.0346(5) Uani 1 1 d . . .
C9 C -0.6614(3) 0.44265(18) 0.09763(12) 0.0398(5) Uani 1 1 d . . .
H9 H -0.6245 0.358 0.124 0.048 Uiso 1 1 calc R . .
C10 C -0.6986(3) 0.66009(19) 0.10074(12) 0.0409(5) Uani 1 1 d . . .
H10 H -0.6865 0.7266 0.1295 0.049 Uiso 1 1 calc R . .
C11 C -0.2239(3) 0.31296(19) -0.02076(12) 0.0411(5) Uani 1 1 d . . .
H11 H -0.1824 0.2287 0.0044 0.049 Uiso 1 1 calc R . .
C12 C -0.2048(2) 0.40778(18) 0.02453(12) 0.0349(5) Uani 1 1 d . . .
C13 C -0.2616(3) 0.53041(18) -0.01703(12) 0.0404(5) Uani 1 1 d . . .
H13 H -0.2468 0.5972 0.0111 0.048 Uiso 1 1 calc R . .
C14 C -0.1314(2) 0.38217(19) 0.11212(12) 0.0368(5) Uani 1 1 d . . .
H14 H -0.1052 0.4526 0.134 0.044 Uiso 1 1 calc R . .
C15 C -0.0982(2) 0.26976(19) 0.16377(12) 0.0376(5) Uani 1 1 d . . .
H15 H -0.1252 0.2 0.1414 0.045 Uiso 1 1 calc R . .
C16 C -0.0246(2) 0.24118(18) 0.25137(12) 0.0341(5) Uani 1 1 d . . .
C17 C 0.0483(3) 0.32865(19) 0.28924(12) 0.0398(5) Uani 1 1 d . . .
H17 H 0.0478 0.4139 0.2591 0.048 Uiso 1 1 calc R . .
C18 C 0.1207(3) 0.2899(2) 0.37054(13) 0.0451(5) Uani 1 1 d . . .
H18 H 0.1695 0.3509 0.395 0.054 Uiso 1 1 calc R . .
C19 C 0.0540(3) 0.0894(2) 0.38220(12) 0.0428(5) Uani 1 1 d . . .
H19 H 0.054 0.0053 0.4145 0.051 Uiso 1 1 calc R . .
C20 C -0.0215(3) 0.11934(19) 0.30142(12) 0.0405(5) Uani 1 1 d . . .
H20 H -0.0718 0.0565 0.2796 0.049 Uiso 1 1 calc R . .
C21 C 0.2605(2) 0.14188(18) 0.63265(11) 0.0342(5) Uani 1 1 d . . .
C22 C 0.1071(2) 0.22277(17) 0.62391(11) 0.0332(5) Uani 1 1 d . . .
H22 H 0.0451 0.2407 0.5707 0.04 Uiso 1 1 calc R . .
C23 C 0.0429(2) 0.27798(17) 0.69219(12) 0.0337(5) Uani 1 1 d . . .
C24 C 0.1350(2) 0.25274(18) 0.76965(12) 0.0369(5) Uani 1 1 d . . .
H24 H 0.0939 0.2911 0.8165 0.044 Uiso 1 1 calc R . .
C25 C 0.2877(2) 0.17077(18) 0.77757(12) 0.0386(5) Uani 1 1 d . . .
H25 H 0.3499 0.1537 0.8307 0.046 Uiso 1 1 calc R . .
C26 C 0.3533(2) 0.11248(18) 0.71067(12) 0.0376(5) Uani 1 1 d . . .
C27 C 0.5132(3) 0.0163(2) 0.71850(14) 0.0599(7) Uani 1 1 d . . .
H27B H 0.4755 -0.0625 0.7069 0.072 Uiso 1 1 calc R . .
H27A H 0.6016 0.0474 0.6725 0.072 Uiso 1 1 calc R . .
C28 C 0.6024(3) -0.01347(18) 0.80576(12) 0.0392(5) Uani 1 1 d . . .
C29 C 0.5360(3) -0.0979(2) 0.87559(14) 0.0482(6) Uani 1 1 d . . .
H29 H 0.4322 -0.1364 0.8684 0.058 Uiso 1 1 calc R . .
C30 C 0.6167(3) -0.1274(2) 0.95539(14) 0.0504(6) Uani 1 1 d . . .
H30 H 0.5676 -0.1848 1.0027 0.06 Uiso 1 1 calc R . .
C31 C 0.7667(3) -0.0743(2) 0.96644(15) 0.0538(6) Uani 1 1 d . . .
H31 H 0.8241 -0.0957 1.021 0.065 Uiso 1 1 calc R . .
C32 C 0.8344(3) 0.0101(2) 0.89863(16) 0.0562(6) Uani 1 1 d . . .
H32 H 0.9385 0.0478 0.9063 0.067 Uiso 1 1 calc R . .
C33 C 0.7524(3) 0.04085(19) 0.81903(14) 0.0478(6) Uani 1 1 d . . .
H33 H 0.8002 0.1004 0.7727 0.057 Uiso 1 1 calc R . .

loop_
_atom_site_aniso_label
_atom_site_aniso_U_11
_atom_site_aniso_U_22
_atom_site_aniso_U_33
_atom_site_aniso_U_23
_atom_site_aniso_U_13
_atom_site_aniso_U_12
O1 0.0436(8) 0.0591(10) 0.0387(9) -0.0110(7) -0.0120(6) 0.0117(7)
O2 0.0504(9) 0.0591(9) 0.0290(8) -0.0125(7) -0.0098(6) 0.0088(7)
N1 0.0381(10) 0.0543(12) 0.0412(10) -0.0029(9) -0.0111(8) 0.0011(8)
N2 0.0449(10) 0.0600(12) 0.0292(9) -0.0100(9) -0.0063(8) -0.0021(9)
C1 0.0487(13) 0.0449(13) 0.0476(13) 0.0067(10) -0.0146(10) -0.0007(10)
C2 0.0451(12) 0.0410(12) 0.0466(13) -0.0043(10) -0.0142(10) -0.0022(9)
C3 0.0259(9) 0.0442(12) 0.0336(11) -0.0054(9) -0.0028(8) 0.0005(8)
C4 0.0411(11) 0.0427(12) 0.0332(11) 0.0001(9) -0.0070(9) -0.0049(9)
C5 0.0448(12) 0.0478(13) 0.0403(12) -0.0066(10) -0.0099(10) -0.0060(9)
C6 0.0348(10) 0.0418(12) 0.0369(11) -0.0071(9) -0.0056(9) -0.0034(9)
C7 0.0347(11) 0.0433(12) 0.0316(11) -0.0083(9) -0.0038(9) -0.0014(9)
C8 0.0311(10) 0.0415(12) 0.0302(10) -0.0055(9) -0.0001(8) -0.0037(8)
C9 0.0423(11) 0.0363(11) 0.0378(12) -0.0006(9) -0.0082(9) -0.0028(9)
C10 0.0492(12) 0.0412(12) 0.0330(11) -0.0095(9) -0.0076(9) -0.0004(9)
C11 0.0472(12) 0.0395(12) 0.0338(11) -0.0042(9) -0.0076(9) 0.0042(9)
C12 0.0295(10) 0.0446(12) 0.0293(11) -0.0049(9) -0.0017(8) -0.0041(8)
C13 0.0451(12) 0.0412(12) 0.0362(11) -0.0086(9) -0.0069(9) -0.0074(9)
C14 0.0351(10) 0.0442(12) 0.0318(11) -0.0095(9) -0.0027(8) -0.0041(9)
C15 0.0353(10) 0.0464(13) 0.0321(11) -0.0082(10) -0.0038(8) -0.0078(9)
C16 0.0286(10) 0.0462(12) 0.0279(10) -0.0083(9) -0.0005(8) -0.0042(8)
C17 0.0421(11) 0.0462(12) 0.0308(11) -0.0051(9) -0.0043(9) -0.0085(9)
C18 0.0467(12) 0.0594(15) 0.0341(12) -0.0166(11) -0.0054(9) -0.0111(10)
C19 0.0490(12) 0.0463(13) 0.0309(11) -0.0054(9) -0.0044(9) 0.0009(10)
C20 0.0452(12) 0.0452(13) 0.0326(11) -0.0093(9) -0.0044(9) -0.0080(9)
C21 0.0375(11) 0.0400(11) 0.0250(10) -0.0059(8) -0.0028(8) -0.0048(9)
C22 0.0346(10) 0.0380(11) 0.0256(10) -0.0015(8) -0.0075(8) -0.0062(8)
C23 0.0317(10) 0.0355(11) 0.0320(11) -0.0021(8) -0.0038(8) -0.0027(8)
C24 0.0389(11) 0.0445(12) 0.0276(10) -0.0085(9) -0.0022(8) -0.0026(9)
C25 0.0386(11) 0.0491(12) 0.0270(10) -0.0049(9) -0.0084(8) -0.0023(9)
C26 0.0370(11) 0.0453(12) 0.0280(11) -0.0038(9) -0.0063(9) 0.0022(9)
C27 0.0568(14) 0.0787(17) 0.0403(13) -0.0158(12) -0.0125(11) 0.0250(12)
C28 0.0396(11) 0.0416(12) 0.0344(11) -0.0086(9) -0.0079(9) 0.0106(9)
C29 0.0401(12) 0.0516(13) 0.0543(14) -0.0107(11) -0.0105(10) -0.0081(10)
C30 0.0561(14) 0.0453(13) 0.0431(13) 0.0045(10) -0.0061(11) -0.0013(10)
C31 0.0486(13) 0.0678(16) 0.0451(13) -0.0153(12) -0.0195(11) 0.0094(12)
C32 0.0434(12) 0.0669(16) 0.0673(16) -0.0291(13) -0.0108(12) -0.0121(11)
C33 0.0503(13) 0.0401(12) 0.0516(13) -0.0075(10) 0.0050(11) -0.0054(10)

loop_
_atom_type_symbol
_atom_type_description
_atom_type_scat_dispersion_real
_atom_type_scat_dispersion_imag
_atom_type_scat_source
C C 0.0033 0.0016 'International Tables Vol C Tables 4.2.6.8 and 6.1.1.4'
H H 0 0 'International Tables Vol C Tables 4.2.6.8 and 6.1.1.4'
N N 0.0061 0.0033 'International Tables Vol C Tables 4.2.6.8 and 6.1.1.4'
O O 0.0106 0.006 'International Tables Vol C Tables 4.2.6.8 and 6.1.1.4'

loop_
_geom_angle_atom_site_label_1
_geom_angle_atom_site_label_2
_geom_angle_atom_site_label_3
_geom_angle
_geom_angle_site_symmetry_1
_geom_angle_site_symmetry_3
_geom_angle_publ_flag
C1 N1 C5 115.93(17) . . ?
C19 N2 C18 115.97(16) . . ?
N1 C1 C2 124.28(19) . . ?
C1 C2 C3 119.73(19) . . ?
C2 C3 C4 116.19(17) . . ?
C2 C3 C6 120.92(17) . . ?
C4 C3 C6 122.88(17) . . ?
C5 C4 C3 119.90(18) . . ?
N1 C5 C4 123.95(19) . . ?
C7 C6 C3 124.64(18) . . ?
C6 C7 C8 128.10(19) . . ?
C10 C8 C9 117.00(17) . . ?
C10 C8 C7 118.68(17) . . ?
C9 C8 C7 124.32(17) . . ?
C13 C9 C8 121.00(18) 2_465 . ?
C11 C10 C8 122.08(18) 2_465 . ?
C10 C11 C12 121.02(18) 2_465 . ?
C13 C12 C11 116.98(17) . . ?
C13 C12 C14 120.25(18) . . ?
C11 C12 C14 122.76(18) . . ?
C9 C13 C12 121.85(18) 2_465 . ?
C15 C14 C12 126.05(19) . . ?
C14 C15 C16 127.31(19) . . ?
C20 C16 C17 116.15(17) . . ?
C20 C16 C15 119.56(17) . . ?
C17 C16 C15 124.28(18) . . ?
C18 C17 C16 119.21(19) . . ?
N2 C18 C17 124.51(19) . . ?
N2 C19 C20 123.69(19) . . ?
C19 C20 C16 120.44(18) . . ?
O2 C21 C22 122.01(15) . . ?
O2 C21 C26 117.03(16) . . ?
C22 C21 C26 120.94(17) . . ?
C21 C22 C23 120.65(16) . . ?
O1 C23 C22 121.83(15) . . ?
O1 C23 C24 118.62(17) . . ?
C22 C23 C24 119.55(16) . . ?
C25 C24 C23 119.07(17) . . ?
C24 C25 C26 122.55(16) . . ?
C25 C26 C21 117.21(17) . . ?
C25 C26 C27 124.25(16) . . ?
C21 C26 C27 118.50(17) . . ?
C28 C27 C26 115.27(18) . . ?
C33 C28 C29 117.39(18) . . ?
C33 C28 C27 121.9(2) . . ?
C29 C28 C27 120.72(19) . . ?
C30 C29 C28 121.57(19) . . ?
C31 C30 C29 120.0(2) . . ?
C30 C31 C32 119.62(19) . . ?
C31 C32 C33 120.4(2) . . ?
C28 C33 C32 121.0(2) . . ?

loop_
_geom_bond_atom_site_label_1
_geom_bond_atom_site_label_2
_geom_bond_distance
_geom_bond_site_symmetry_2
_geom_bond_publ_flag
O1 C23 1.362(2) . ?
O2 C21 1.362(2) . ?
N1 C1 1.333(3) . ?
N1 C5 1.337(3) . ?
N2 C19 1.332(3) . ?
N2 C18 1.342(3) . ?
C1 C2 1.373(3) . ?
C2 C3 1.389(3) . ?
C3 C4 1.395(3) . ?
C3 C6 1.467(3) . ?
C4 C5 1.371(3) . ?
C6 C7 1.331(3) . ?
C7 C8 1.463(3) . ?
C8 C10 1.395(3) . ?
C8 C9 1.398(3) . ?
C9 C13 1.377(3) 2_465 ?
C10 C11 1.370(3) 2_465 ?
C11 C10 1.370(3) 2_465 ?
C11 C12 1.401(3) . ?
C12 C13 1.395(3) . ?
C12 C14 1.465(3) . ?
C13 C9 1.377(3) 2_465 ?
C14 C15 1.327(3) . ?
C15 C16 1.464(3) . ?
C16 C20 1.392(3) . ?
C16 C17 1.398(3) . ?
C17 C18 1.374(3) . ?
C19 C20 1.374(3) . ?
C21 C22 1.384(3) . ?
C21 C26 1.399(3) . ?
C22 C23 1.388(3) . ?
C23 C24 1.390(3) . ?
C24 C25 1.386(3) . ?
C25 C26 1.392(3) . ?
C26 C27 1.516(3) . ?
C27 C28 1.510(3) . ?
C28 C33 1.377(3) . ?
C28 C29 1.382(3) . ?
C29 C30 1.378(3) . ?
C30 C31 1.361(3) . ?
C31 C32 1.366(3) . ?
C32 C33 1.380(3) . ?
